data_7231387
loop_
_publ_author_name
'Gao, Fan'
'Huang, Liangliang'
'Xiu, Zhijia'
'Yin, Yanzhen'
'Ma, Yike'
'Bi, Yanfeng'
'Zheng, Zhiping'

_publ_section_title
;
 Solvent-free synthesis and room temperature proton conductivity of new
 cobalt phosphite--oxalates
;
_journal_issue 37
_journal_name_full CrystEngComm
_journal_page_first 5544
_journal_paper_doi 10.1039/C8CE01198B
_journal_volume 20
_journal_year 2018
_chemical_formula_sum 'C9 H18 Co N2 O9 P'
_chemical_formula_weight 388.15
_space_group_crystal_system monoclinic
_space_group_IT_number 14
_space_group_name_Hall '-P 2ybc'
_space_group_name_H-M_alt 'P 1 21/c 1'
_symmetry_space_group_name_Hall '-P 2ybc'
_symmetry_space_group_name_H-M 'P 1 21/c 1'
_atom_sites_solution_hydrogens mixed
_audit_creation_method SHELXL-2014/7
_audit_update_record
;
2018-07-16 deposited with the CCDC.
2018-08-15 downloaded from the CCDC.
;
_cell_angle_alpha 90
_cell_angle_beta 105.582(3)
_cell_angle_gamma 90
_cell_formula_units_Z 4
_cell_length_a 5.8605(4)
_cell_length_b 13.6144(9)
_cell_length_c 19.3605(14)
_cell_measurement_reflns_used 7955
_cell_measurement_temperature 296(2)
_cell_measurement_theta_max 25.0391
_cell_measurement_theta_min 2.6476
_cell_volume 1487.95(18)
_computing_cell_refinement 'SAINT V8.37A (Bruker AXS Inc., 2015)'
_computing_data_collection 'Bruker Instrument Service vV6.2.3'
_computing_data_reduction 'SAINT V8.37A (Bruker AXS Inc., 2015)'
_computing_structure_refinement 'SHELXL-2014/7 (Sheldrick, 2014)'
_computing_structure_solution 'XT, VERSION 2014/5'
_diffrn_ambient_temperature 296(2)
_diffrn_measured_fraction_theta_full 0.996
_diffrn_measured_fraction_theta_max 0.996
_diffrn_measurement_device_type 'Bruker D8 Quest'
_diffrn_measurement_method '\f & \w scans'
_diffrn_radiation_type MoK\a
_diffrn_radiation_wavelength 0.71073
_diffrn_reflns_av_R_equivalents 0.1350
_diffrn_reflns_av_unetI/netI 0.0561
_diffrn_reflns_Laue_measured_fraction_full 0.996
_diffrn_reflns_Laue_measured_fraction_max 0.996
_diffrn_reflns_limit_h_max 6
_diffrn_reflns_limit_h_min -6
_diffrn_reflns_limit_k_max 16
_diffrn_reflns_limit_k_min -16
_diffrn_reflns_limit_l_max 23
_diffrn_reflns_limit_l_min -23
_diffrn_reflns_number 25325
_diffrn_reflns_point_group_measured_fraction_full 0.996
_diffrn_reflns_point_group_measured_fraction_max 0.996
_diffrn_reflns_theta_full 25.083
_diffrn_reflns_theta_max 25.083
_diffrn_reflns_theta_min 2.648
_exptl_absorpt_coefficient_mu 1.308
_exptl_absorpt_correction_T_max 0.91
_exptl_absorpt_correction_T_min 0.64
_exptl_absorpt_correction_type multi-scan
_exptl_absorpt_process_details
;
SADABS-2014/5 - Bruker AXS area detector scaling and absorption correction
;
_exptl_crystal_colour pink
_exptl_crystal_density_diffrn 1.733
_exptl_crystal_description block
_exptl_crystal_F_000 800
_exptl_crystal_size_max 0.100
_exptl_crystal_size_mid 0.080
_exptl_crystal_size_min 0.070
_refine_diff_density_max 1.393
_refine_diff_density_min -0.973
_refine_diff_density_rms 0.152
_refine_ls_extinction_method none
_refine_ls_goodness_of_fit_ref 1.058
_refine_ls_hydrogen_treatment constr
_refine_ls_matrix_type full
_refine_ls_number_parameters 202
_refine_ls_number_reflns 2621
_refine_ls_number_restraints 0
_refine_ls_restrained_S_all 1.058
_refine_ls_R_factor_all 0.1058
_refine_ls_R_factor_gt 0.0845
_refine_ls_shift/su_max 0.000
_refine_ls_shift/su_mean 0.000
_refine_ls_structure_factor_coef Fsqd
_refine_ls_weighting_details 'w=1/[\s^2^(Fo^2^)+(0.0259P)^2^+44.3609P] where P=(Fo^2^+2Fc^2^)/3'
_refine_ls_weighting_scheme calc
_refine_ls_wR_factor_gt 0.1963
_refine_ls_wR_factor_ref 0.2057
_reflns_Friedel_coverage 0.000
_reflns_number_gt 2082
_reflns_number_total 2621
_reflns_threshold_expression 'I > 2\s(I)'
_cod_data_source_file c8ce01198b2.cif
_cod_data_source_block Co_1D
_cod_depositor_comments
;
The following automatic conversions were performed:

'_exptl_absorpt_correction_type' value 'Multi-Scan' changed to
'multi-scan' according to
/home/data/users/saulius/crontab/automatic-downloads/rss-feeds/RSC/lib/dictionaries/cif_core.dic
dictionary named 'cif_core.dic' version 2.4.2 from 2011-04-26.

Automatic conversion script
Id: cif_fix_values 4973 2017-02-22 13:04:09Z antanas 

 Adding full bibliography for 7231387--7231388.cif.
;
_cod_database_code 7231387
_shelx_shelxl_version_number 2014/7
_shelx_space_group_comment
;
The symmetry employed for this shelxl refinement is uniquely defined
by the following loop, which should always be used as a source of
symmetry information in preference to the above space-group names.
They are only intended as comments.
;
_shelx_estimated_absorpt_t_min 0.880
_shelx_estimated_absorpt_t_max 0.914

loop_
_space_group_symop_operation_xyz
'x, y, z'
'-x, y+1/2, -z+1/2'
'-x, -y, -z'
'x, -y-1/2, z-1/2'

loop_
_atom_site_label
_atom_site_type_symbol
_atom_site_fract_x
_atom_site_fract_y
_atom_site_fract_z
_atom_site_U_iso_or_equiv
_atom_site_adp_type
_atom_site_occupancy
_atom_site_site_symmetry_order
_atom_site_calc_flag
_atom_site_refinement_flags_posn
_atom_site_refinement_flags_adp
Co1 Co 0.5461(2) 0.85521(9) 0.90921(6) 0.0111(3) Uani 1 1 d . .
P1 P 0.4562(5) 0.62617(18) 0.93334(13) 0.0200(6) Uani 1 1 d . .
O1 O 0.6239(11) 0.7086(4) 0.9313(3) 0.0157(14) Uani 1 1 d . .
H1 H 0.2603 0.6404 0.8811 0.019 Uiso 1 1 d R U
O2 O 0.3736(12) 0.6197(5) 0.9999(4) 0.0242(16) Uani 1 1 d . .
O3 O 0.567(2) 0.5285(5) 0.9189(5) 0.052(3) Uani 1 1 d . .
H3 H 0.5661 0.4780 0.9446 0.063 Uiso 1 1 d R U
O4 O 0.5720(11) 0.8409(5) 0.8068(3) 0.0166(14) Uani 1 1 d . .
O5 O 0.9279(11) 0.8662(5) 0.9217(3) 0.0160(14) Uani 1 1 d . .
O6 O 0.8102(12) 0.7807(6) 0.7456(4) 0.0277(17) Uani 1 1 d . .
O7 O 1.1873(11) 0.8295(5) 0.8597(3) 0.0187(15) Uani 1 1 d . .
O8 O 0.5351(11) 0.8742(4) 1.0151(3) 0.0169(14) Uani 1 1 d . .
O9 O 0.4988(12) 0.9927(5) 1.0895(3) 0.0198(15) Uani 1 1 d . .
C1 C 0.7750(15) 0.8181(7) 0.8002(5) 0.0144(19) Uani 1 1 d . .
C2 C 0.9844(15) 0.8402(6) 0.8674(5) 0.0128(19) Uani 1 1 d . .
C3 C 0.5096(16) 0.9615(7) 1.0304(5) 0.015(2) Uani 1 1 d . .
N1 N 0.2058(13) 0.7874(5) 0.6994(4) 0.0125(16) Uani 1 1 d . .
H1A H 0.0739 0.7776 0.7128 0.015 Uiso 1 1 calc R U
H1B H 0.3233 0.7972 0.7388 0.015 Uiso 1 1 calc R U
N2 N 0.0377(14) 0.7712(6) 0.5470(4) 0.0217(19) Uani 1 1 d . .
H2A H 0.1706 0.7817 0.5342 0.026 Uiso 1 1 calc R U
H2B H -0.0785 0.7611 0.5073 0.026 Uiso 1 1 calc R U
C4 C 0.2584(16) 0.6971(7) 0.6619(5) 0.015(2) Uani 1 1 d . .
H4 H 0.4100 0.7059 0.6503 0.018 Uiso 1 1 calc R U
C5 C 0.0670(18) 0.6811(7) 0.5938(5) 0.021(2) Uani 1 1 d . .
H5A H -0.0811 0.6666 0.6050 0.025 Uiso 1 1 calc R U
H5B H 0.1074 0.6253 0.5682 0.025 Uiso 1 1 calc R U
C6 C -0.0176(19) 0.8587(8) 0.5846(5) 0.025(2) Uani 1 1 d . .
H6A H -0.1678 0.8491 0.5958 0.030 Uiso 1 1 calc R U
H6B H -0.0328 0.9155 0.5535 0.030 Uiso 1 1 calc R U
C7 C 0.1760(17) 0.8776(7) 0.6537(5) 0.018(2) Uani 1 1 d . .
H7 H 0.3251 0.8908 0.6416 0.021 Uiso 1 1 calc R U
C8 C 0.2783(19) 0.6100(7) 0.7131(6) 0.026(2) Uani 1 1 d . .
H8A H 0.4003 0.6228 0.7563 0.038 Uiso 1 1 calc R U
H8B H 0.3171 0.5518 0.6907 0.038 Uiso 1 1 calc R U
H8C H 0.1300 0.6007 0.7244 0.038 Uiso 1 1 calc R U
C9 C 0.1172(18) 0.9651(8) 0.6944(6) 0.025(2) Uani 1 1 d . .
H9A H -0.0415 0.9586 0.6987 0.037 Uiso 1 1 calc R U
H9B H 0.1300 1.0244 0.6689 0.037 Uiso 1 1 calc R U
H9C H 0.2260 0.9675 0.7413 0.037 Uiso 1 1 calc R U

loop_
_atom_site_aniso_label
_atom_site_aniso_U_11
_atom_site_aniso_U_22
_atom_site_aniso_U_33
_atom_site_aniso_U_23
_atom_site_aniso_U_13
_atom_site_aniso_U_12
Co1 0.0096(6) 0.0142(6) 0.0095(6) -0.0010(5) 0.0028(4) -0.0001(5)
P1 0.0287(14) 0.0142(13) 0.0165(13) -0.0003(10) 0.0053(11) -0.0024(10)
O1 0.012(3) 0.015(3) 0.020(3) -0.001(3) 0.002(3) 0.006(3)
O2 0.028(4) 0.025(4) 0.023(4) 0.009(3) 0.013(3) 0.009(3)
O3 0.118(9) 0.012(4) 0.041(5) 0.010(4) 0.045(6) 0.011(5)
O4 0.013(3) 0.025(4) 0.011(3) -0.004(3) 0.002(3) 0.002(3)
O5 0.019(3) 0.021(3) 0.011(3) 0.002(3) 0.008(3) 0.005(3)
O6 0.021(4) 0.049(5) 0.016(4) -0.014(3) 0.010(3) -0.007(3)
O7 0.010(3) 0.030(4) 0.015(3) -0.003(3) 0.001(3) 0.003(3)
O8 0.026(4) 0.012(3) 0.013(3) -0.001(3) 0.006(3) 0.002(3)
O9 0.029(4) 0.021(4) 0.010(3) -0.003(3) 0.007(3) -0.003(3)
C1 0.006(4) 0.023(5) 0.015(5) 0.002(4) 0.004(4) 0.001(4)
C2 0.007(4) 0.010(4) 0.018(5) 0.007(4) -0.003(4) 0.003(3)
C3 0.009(5) 0.024(5) 0.009(5) 0.006(4) -0.001(4) 0.000(4)
N1 0.011(4) 0.019(4) 0.007(4) -0.004(3) 0.000(3) 0.001(3)
N2 0.008(4) 0.040(5) 0.013(4) -0.004(4) -0.002(3) -0.005(4)
C4 0.011(5) 0.020(5) 0.015(5) -0.004(4) 0.005(4) 0.006(4)
C5 0.029(6) 0.019(5) 0.015(5) -0.010(4) 0.005(4) -0.010(4)
C6 0.033(6) 0.027(5) 0.013(5) 0.003(4) 0.002(4) 0.010(5)
C7 0.016(5) 0.019(5) 0.018(5) -0.002(4) 0.006(4) -0.004(4)
C8 0.030(6) 0.021(5) 0.029(6) 0.000(4) 0.014(5) 0.000(4)
C9 0.020(5) 0.029(6) 0.024(5) -0.003(5) 0.001(4) 0.009(4)

loop_
_atom_type_symbol
_atom_type_description
_atom_type_scat_dispersion_real
_atom_type_scat_dispersion_imag
_atom_type_scat_source
C C 0.0033 0.0016 'International Tables Vol C Tables 4.2.6.8 and 6.1.1.4'
H H 0.0000 0.0000 'International Tables Vol C Tables 4.2.6.8 and 6.1.1.4'
Co Co 0.3494 0.9721 'International Tables Vol C Tables 4.2.6.8 and 6.1.1.4'
N N 0.0061 0.0033 'International Tables Vol C Tables 4.2.6.8 and 6.1.1.4'
O O 0.0106 0.0060 'International Tables Vol C Tables 4.2.6.8 and 6.1.1.4'
P P 0.1023 0.0942 'International Tables Vol C Tables 4.2.6.8 and 6.1.1.4'

loop_
_geom_angle_atom_site_label_1
_geom_angle_atom_site_label_2
_geom_angle_atom_site_label_3
_geom_angle
_geom_angle_site_symmetry_1
_geom_angle_site_symmetry_3
O4 Co1 O1 92.2(3) . .
O4 Co1 O8 177.1(3) . .
O1 Co1 O8 88.9(2) . .
O4 Co1 O9 98.6(3) . 3_677
O1 Co1 O9 167.7(3) . 3_677
O8 Co1 O9 80.1(2) . 3_677
O4 Co1 O7 82.3(2) . 1_455
O1 Co1 O7 94.1(3) . 1_455
O8 Co1 O7 100.3(3) . 1_455
O9 Co1 O7 93.3(3) 3_677 1_455
O4 Co1 O5 76.9(2) . .
O1 Co1 O5 83.1(2) . .
O8 Co1 O5 100.6(2) . .
O9 Co1 O5 93.4(3) 3_677 .
O7 Co1 O5 158.9(2) 1_455 .
O2 P1 O1 115.7(4) . .
O2 P1 O3 110.9(4) . .
O1 P1 O3 109.2(5) . .
O2 P1 H1 104.6 . .
O1 P1 H1 108.1 . .
O3 P1 H1 108.1 . .
P1 O1 Co1 128.2(4) . .
P1 O3 H3 121.4 . .
C1 O4 Co1 116.0(6) . .
C2 O5 Co1 112.7(6) . .
C2 O7 Co1 143.0(6) . 1_655
C3 O8 Co1 113.0(6) . .
C3 O9 Co1 112.9(6) . 3_677
O6 C1 O4 124.2(9) . .
O6 C1 C2 121.1(8) . .
O4 C1 C2 114.7(8) . .
O5 C2 O7 128.2(8) . .
O5 C2 C1 115.8(7) . .
O7 C2 C1 116.0(8) . .
O9 C3 O8 126.0(8) . .
O9 C3 C3 117.1(10) . 3_677
O8 C3 C3 117.0(10) . 3_677
C7 N1 C4 113.1(7) . .
C7 N1 H1A 109.0 . .
C4 N1 H1A 109.0 . .
C7 N1 H1B 109.0 . .
C4 N1 H1B 109.0 . .
H1A N1 H1B 107.8 . .
C6 N2 C5 111.4(7) . .
C6 N2 H2A 109.3 . .
C5 N2 H2A 109.3 . .
C6 N2 H2B 109.3 . .
C5 N2 H2B 109.3 . .
H2A N2 H2B 108.0 . .
C5 C4 N1 110.0(7) . .
C5 C4 C8 111.5(8) . .
N1 C4 C8 108.2(7) . .
C5 C4 H4 109.1 . .
N1 C4 H4 109.1 . .
C8 C4 H4 109.1 . .
C4 C5 N2 110.4(8) . .
C4 C5 H5A 109.6 . .
N2 C5 H5A 109.6 . .
C4 C5 H5B 109.6 . .
N2 C5 H5B 109.6 . .
H5A C5 H5B 108.1 . .
N2 C6 C7 111.0(8) . .
N2 C6 H6A 109.4 . .
C7 C6 H6A 109.4 . .
N2 C6 H6B 109.4 . .
C7 C6 H6B 109.4 . .
H6A C6 H6B 108.0 . .
N1 C7 C9 110.1(7) . .
N1 C7 C6 108.8(8) . .
C9 C7 C6 111.6(8) . .
N1 C7 H7 108.8 . .
C9 C7 H7 108.8 . .
C6 C7 H7 108.8 . .
C4 C8 H8A 109.5 . .
C4 C8 H8B 109.5 . .
H8A C8 H8B 109.5 . .
C4 C8 H8C 109.5 . .
H8A C8 H8C 109.5 . .
H8B C8 H8C 109.5 . .
C7 C9 H9A 109.5 . .
C7 C9 H9B 109.5 . .
H9A C9 H9B 109.5 . .
C7 C9 H9C 109.5 . .
H9A C9 H9C 109.5 . .
H9B C9 H9C 109.5 . .

loop_
_geom_bond_atom_site_label_1
_geom_bond_atom_site_label_2
_geom_bond_distance
_geom_bond_site_symmetry_2
Co1 O4 2.038(6) .
Co1 O1 2.066(6) .
Co1 O8 2.084(6) .
Co1 O9 2.088(7) 3_677
Co1 O7 2.093(6) 1_455
Co1 O5 2.190(6) .
P1 O2 1.497(7) .
P1 O1 1.500(7) .
P1 O3 1.540(8) .
P1 H1 1.3240 .
O3 H3 0.8499 .
O4 C1 1.269(11) .
O5 C2 1.236(11) .
O6 C1 1.239(11) .
O7 C2 1.247(11) .
O7 Co1 2.093(6) 1_655
O8 C3 1.243(11) .
O9 C3 1.240(11) .
O9 Co1 2.088(7) 3_677
C1 C2 1.559(12) .
C3 C3 1.557(17) 3_677
N1 C7 1.496(12) .
N1 C4 1.502(11) .
N1 H1A 0.8900 .
N1 H1B 0.8900 .
N2 C6 1.478(13) .
N2 C5 1.507(13) .
N2 H2A 0.8900 .
N2 H2B 0.8900 .
C4 C5 1.500(13) .
C4 C8 1.529(13) .
C4 H4 0.9800 .
C5 H5A 0.9700 .
C5 H5B 0.9700 .
C6 C7 1.526(13) .
C6 H6A 0.9700 .
C6 H6B 0.9700 .
C7 C9 1.518(13) .
C7 H7 0.9800 .
C8 H8A 0.9600 .
C8 H8B 0.9600 .
C8 H8C 0.9600 .
C9 H9A 0.9600 .
C9 H9B 0.9600 .
C9 H9C 0.9600 .

loop_
_geom_torsion_atom_site_label_1
_geom_torsion_atom_site_label_2
_geom_torsion_atom_site_label_3
_geom_torsion_atom_site_label_4
_geom_torsion
_geom_torsion_site_symmetry_1
_geom_torsion_site_symmetry_4
O2 P1 O1 Co1 -78.8(6) . .
O3 P1 O1 Co1 155.3(5) . .
Co1 O4 C1 O6 159.3(8) . .
Co1 O4 C1 C2 -20.3(10) . .
Co1 O5 C2 O7 -172.9(7) . .
Co1 O5 C2 C1 7.1(9) . .
Co1 O7 C2 O5 -10.1(17) 1_655 .
Co1 O7 C2 C1 170.0(7) 1_655 .
O6 C1 C2 O5 -171.4(9) . .
O4 C1 C2 O5 8.1(12) . .
O6 C1 C2 O7 8.5(13) . .
O4 C1 C2 O7 -171.9(8) . .
Co1 O9 C3 O8 -179.8(8) 3_677 .
Co1 O9 C3 C3 0.4(12) 3_677 3_677
Co1 O8 C3 O9 -179.6(8) . .
Co1 O8 C3 C3 0.2(12) . 3_677
C7 N1 C4 C5 -56.6(10) . .
C7 N1 C4 C8 -178.5(7) . .
N1 C4 C5 N2 55.4(10) . .
C8 C4 C5 N2 175.4(8) . .
C6 N2 C5 C4 -57.7(10) . .
C5 N2 C6 C7 58.2(10) . .
C4 N1 C7 C9 178.5(8) . .
C4 N1 C7 C6 56.0(10) . .
N2 C6 C7 N1 -56.2(10) . .
N2 C6 C7 C9 -177.8(8) . .
